data_1520041
loop_
_publ_author_name
'Zhu, Qiuhua'
'Zhang, Yilin'
'Nie, Han'
'Zhao, Zujin'
'Liu, Shuwen'
'Wong, Kam Sing'
'Tang, Ben Zhong'

_publ_section_title
;
 Insight into the strong aggregation-induced emission of low-conjugated
 racemic C6-unsubstituted tetrahydropyrimidines through
 crystal-structure--property relationship of polymorphs
;
_journal_issue 8
_journal_name_full 'Chem. Sci.'
_journal_page_first 4690
_journal_paper_doi 10.1039/C5SC01226K
_journal_volume 6
_journal_year 2015
_chemical_formula_sum 'C26 H22 Br2 N2 O4'
_chemical_formula_weight 586.28
_chemical_name_systematic
; 
 ? 
;
_space_group_IT_number 2
_symmetry_cell_setting triclinic
_symmetry_space_group_name_Hall '-P 1'
_symmetry_space_group_name_H-M 'P -1'
_atom_sites_solution_hydrogens geom
_atom_sites_solution_primary direct
_atom_sites_solution_secondary difmap
_audit_creation_method SHELXL-97
_audit_update_record
;
2014-06-29 deposited with the CCDC.
2015-05-26 downloaded from the CCDC.
;
_cell_angle_alpha 87.14(3)
_cell_angle_beta 76.74(3)
_cell_angle_gamma 74.96(3)
_cell_formula_units_Z 4
_cell_length_a 12.571(3)
_cell_length_b 13.241(3)
_cell_length_c 15.845(3)
_cell_measurement_temperature 298(2)
_cell_volume 2479.1(11)
_computing_structure_refinement 'SHELXL-97 (Sheldrick, 2008)'
_computing_structure_solution 'SHELXS-97 (Sheldrick, 2008)'
_diffrn_ambient_temperature 298(2)
_diffrn_measured_fraction_theta_full 0.961
_diffrn_measured_fraction_theta_max 0.961
_diffrn_radiation_monochromator graphite
_diffrn_radiation_source 'fine-focus sealed tube'
_diffrn_radiation_type MoK\a
_diffrn_radiation_wavelength 0.71073
_diffrn_reflns_av_R_equivalents 0.0628
_diffrn_reflns_av_sigmaI/netI 0.1777
_diffrn_reflns_limit_h_max 14
_diffrn_reflns_limit_h_min -14
_diffrn_reflns_limit_k_max 15
_diffrn_reflns_limit_k_min -15
_diffrn_reflns_limit_l_max 18
_diffrn_reflns_limit_l_min -18
_diffrn_reflns_number 11988
_diffrn_reflns_theta_full 25.00
_diffrn_reflns_theta_max 25.00
_diffrn_reflns_theta_min 1.59
_exptl_absorpt_coefficient_mu 3.305
_exptl_absorpt_correction_T_max 0.5043
_exptl_absorpt_correction_T_min 0.4372
_exptl_absorpt_correction_type multi-scan
_exptl_absorpt_process_details 'Higashi, T. (1995)'
_exptl_crystal_density_diffrn 1.571
_exptl_crystal_density_method 'not measured'
_exptl_crystal_F_000 1176
_exptl_crystal_size_max 0.30
_exptl_crystal_size_mid 0.26
_exptl_crystal_size_min 0.24
_refine_diff_density_max 0.558
_refine_diff_density_min -0.639
_refine_diff_density_rms 0.111
_refine_ls_extinction_coef 0.0217(4)
_refine_ls_extinction_expression Fc^*^=kFc[1+0.001xFc^2^\l^3^/sin(2\q)]^-1/4^
_refine_ls_extinction_method SHELXL
_refine_ls_goodness_of_fit_ref 1.002
_refine_ls_hydrogen_treatment constr
_refine_ls_matrix_type full
_refine_ls_number_parameters 596
_refine_ls_number_reflns 8381
_refine_ls_number_restraints 0
_refine_ls_restrained_S_all 1.002
_refine_ls_R_factor_all 0.1918
_refine_ls_R_factor_gt 0.1112
_refine_ls_shift/su_max 0.014
_refine_ls_shift/su_mean 0.001
_refine_ls_structure_factor_coef Fsqd
_refine_ls_weighting_details 'calc w=1/[\s^2^(Fo^2^)+(0.0000P)^2^+54.5871P] where P=(Fo^2^+2Fc^2^)/3'
_refine_ls_weighting_scheme calc
_refine_ls_wR_factor_gt 0.2164
_refine_ls_wR_factor_ref 0.2485
_reflns_number_gt 4046
_reflns_number_total 8381
_reflns_threshold_expression >2sigma(I)
_cod_data_source_file c5sc01226k2.cif
_cod_data_source_block t
_cod_depositor_comments
;
The following automatic conversions were performed:

'_symmetry_cell_setting' value 'Triclinic' changed to 'triclinic'
according to
/usr/data/users/saulius/crontab/automatic-downloads/rss-feeds/RSC/lib/dictionaries/cif_core.dic
dictionary named 'cif_core.dic' version 2.4.2 from 2011-04-26.

Automatic conversion script
Id: cif_fix_values 3271 2015-04-21 07:52:19Z andrius 

 Adding full bibliography for 1520038--1520042.cif.
;
_cod_original_cell_volume 2479.0(9)
_cod_original_sg_symbol_H-M 'P-1   '
_cod_database_code 1520041

loop_
_symmetry_equiv_pos_as_xyz
'x, y, z'
'-x, -y, -z'

loop_
_atom_site_label
_atom_site_type_symbol
_atom_site_fract_x
_atom_site_fract_y
_atom_site_fract_z
_atom_site_U_iso_or_equiv
_atom_site_adp_type
_atom_site_occupancy
_atom_site_symmetry_multiplicity
_atom_site_calc_flag
_atom_site_refinement_flags
Br1 Br 0.17113(10) 0.32837(9) 0.28536(8) 0.0587(4) Uani 1 1 d .
Br2 Br 0.03661(11) 0.83879(11) -0.16489(8) 0.0776(4) Uani 1 1 d .
Br3 Br 0.45762(9) 1.14591(9) 0.21128(7) 0.0546(3) Uani 1 1 d .
Br4 Br 0.34968(11) 0.68529(12) 0.64927(8) 0.0774(5) Uani 1 1 d .
O1 O 0.6323(5) 0.8520(5) -0.0094(4) 0.046(2) Uani 1 1 d .
O2 O 0.6984(6) 0.6977(6) 0.0469(5) 0.062(2) Uani 1 1 d .
O3 O 0.5932(5) 0.5310(5) 0.0752(4) 0.046(2) Uani 1 1 d .
O4 O 0.5840(6) 0.5840(6) 0.2092(4) 0.059(2) Uani 1 1 d .
O5 O 0.8731(5) 0.9512(5) 0.4213(4) 0.0415(19) Uani 1 1 d .
O6 O 0.9682(6) 0.9137(5) 0.2829(4) 0.058(2) Uani 1 1 d .
O7 O 1.0456(5) 0.6424(5) 0.5030(4) 0.0438(19) Uani 1 1 d .
O8 O 1.0655(5) 0.7915(5) 0.4367(4) 0.049(2) Uani 1 1 d .
N1 N 0.3614(6) 0.7036(5) 0.1738(5) 0.0340(11) Uani 1 1 d .
N2 N 0.2967(6) 0.8701(5) 0.1085(5) 0.0340(11) Uani 1 1 d .
N3 N 0.7970(6) 0.6121(5) 0.3793(5) 0.0340(11) Uani 1 1 d .
N4 N 0.8055(6) 0.7771(5) 0.3142(5) 0.0340(11) Uani 1 1 d .
C1 C 0.4701(7) 0.6973(7) 0.1254(6) 0.031(2) Uani 1 1 d .
C2 C 0.4990(7) 0.7770(7) 0.0818(6) 0.035(3) Uani 1 1 d .
C3 C 0.4124(8) 0.8818(7) 0.0806(7) 0.041(3) Uani 1 1 d .
H3A H 0.4239 0.9309 0.1190 0.049 Uiso 1 1 calc R
H3B H 0.4233 0.9099 0.0225 0.049 Uiso 1 1 calc R
C4 C 0.2831(8) 0.8106(7) 0.1882(6) 0.039(3) Uani 1 1 d .
H4A H 0.2054 0.8032 0.2032 0.047 Uiso 1 1 calc R
C5 C 0.6185(8) 0.7700(8) 0.0384(6) 0.039(3) Uani 1 1 d .
C6 C 0.7472(8) 0.8503(9) -0.0551(7) 0.059(4) Uani 1 1 d .
H6A H 0.7471 0.9134 -0.0875 0.089 Uiso 1 1 calc R
H6B H 0.7766 0.7911 -0.0939 0.089 Uiso 1 1 calc R
H6C H 0.7937 0.8451 -0.0139 0.089 Uiso 1 1 calc R
C7 C 0.5576(8) 0.5982(7) 0.1421(6) 0.037(3) Uani 1 1 d .
C8 C 0.6788(11) 0.4389(9) 0.0881(8) 0.078(5) Uani 1 1 d .
H8A H 0.7005 0.3941 0.0379 0.117 Uiso 1 1 calc R
H8B H 0.6492 0.4021 0.1380 0.117 Uiso 1 1 calc R
H8C H 0.7435 0.4590 0.0969 0.117 Uiso 1 1 calc R
C9 C 0.3014(8) 0.8666(7) 0.2627(6) 0.038(3) Uani 1 1 d .
C10 C 0.2288(9) 0.9673(8) 0.2838(7) 0.055(3) Uani 1 1 d .
H10A H 0.1748 0.9963 0.2519 0.066 Uiso 1 1 calc R
C11 C 0.2387(11) 1.0225(9) 0.3523(8) 0.072(4) Uani 1 1 d .
H11A H 0.1901 1.0883 0.3673 0.086 Uiso 1 1 calc R
C12 C 0.3196(11) 0.9810(10) 0.3983(8) 0.076(4) Uani 1 1 d .
H12A H 0.3280 1.0199 0.4425 0.091 Uiso 1 1 calc R
C13 C 0.3888(10) 0.8811(10) 0.3791(7) 0.068(4) Uani 1 1 d .
H13A H 0.4415 0.8519 0.4119 0.082 Uiso 1 1 calc R
C14 C 0.3793(8) 0.8249(9) 0.3111(6) 0.050(3) Uani 1 1 d .
H14A H 0.4264 0.7582 0.2982 0.060 Uiso 1 1 calc R
C15 C 0.3215(8) 0.6134(7) 0.1992(6) 0.037(3) Uani 1 1 d .
C16 C 0.2552(8) 0.6100(8) 0.2819(6) 0.045(3) Uani 1 1 d .
H16A H 0.2398 0.6656 0.3201 0.053 Uiso 1 1 calc R
C17 C 0.2116(8) 0.5241(7) 0.3081(6) 0.044(3) Uani 1 1 d .
H17A H 0.1671 0.5214 0.3634 0.052 Uiso 1 1 calc R
C18 C 0.2361(7) 0.4446(7) 0.2504(7) 0.040(3) Uani 1 1 d .
C19 C 0.3025(8) 0.4450(8) 0.1684(6) 0.048(3) Uani 1 1 d .
H19A H 0.3188 0.3885 0.1309 0.058 Uiso 1 1 calc R
C20 C 0.3444(8) 0.5309(8) 0.1429(6) 0.041(3) Uani 1 1 d .
H20A H 0.3885 0.5330 0.0873 0.049 Uiso 1 1 calc R
C21 C 0.2400(8) 0.8567(7) 0.0440(6) 0.033(3) Uani 1 1 d .
C22 C 0.2941(9) 0.8331(8) -0.0408(6) 0.049(3) Uani 1 1 d .
H22A H 0.3724 0.8191 -0.0574 0.059 Uiso 1 1 calc R
C23 C 0.2317(9) 0.8302(8) -0.1015(7) 0.052(3) Uani 1 1 d .
H23A H 0.2684 0.8182 -0.1595 0.062 Uiso 1 1 calc R
C24 C 0.1181(8) 0.8446(7) -0.0782(6) 0.044(3) Uani 1 1 d .
C25 C 0.0629(8) 0.8649(8) 0.0068(6) 0.049(3) Uani 1 1 d .
H25A H -0.0152 0.8751 0.0226 0.059 Uiso 1 1 calc R
C26 C 0.1213(8) 0.8704(8) 0.0681(7) 0.049(3) Uani 1 1 d .
H26A H 0.0834 0.8831 0.1258 0.059 Uiso 1 1 calc R
C27 C 0.8803(7) 0.7892(7) 0.3615(6) 0.029(2) Uani 1 1 d .
C28 C 0.9301(7) 0.7080(7) 0.4067(6) 0.034(3) Uani 1 1 d .
C29 C 0.9002(7) 0.6044(6) 0.4107(6) 0.030(2) Uani 1 1 d .
H29A H 0.9624 0.5533 0.3757 0.036 Uiso 1 1 calc R
H29B H 0.8893 0.5803 0.4701 0.036 Uiso 1 1 calc R
C30 C 0.7967(8) 0.6711(7) 0.2999(6) 0.035(3) Uani 1 1 d .
H30A H 0.7244 0.6769 0.2841 0.042 Uiso 1 1 calc R
C31 C 0.9144(7) 0.8916(7) 0.3495(6) 0.031(2) Uani 1 1 d .
C32 C 0.9054(10) 1.0495(8) 0.4160(8) 0.066(4) Uani 1 1 d .
H32A H 0.8727 1.0872 0.4699 0.100 Uiso 1 1 calc R
H32B H 0.8786 1.0906 0.3699 0.100 Uiso 1 1 calc R
H32C H 0.9862 1.0357 0.4047 0.100 Uiso 1 1 calc R
C33 C 1.0204(7) 0.7215(6) 0.4487(5) 0.027(2) Uani 1 1 d .
C34 C 1.1321(9) 0.6495(9) 0.5488(7) 0.070(3) Uani 1 1 d .
H34A H 1.1453 0.5904 0.5861 0.105 Uiso 1 1 calc R
H34B H 1.1068 0.7128 0.5829 0.105 Uiso 1 1 calc R
H34C H 1.2010 0.6501 0.5075 0.105 Uiso 1 1 calc R
C35 C 0.8923(7) 0.6149(7) 0.2251(6) 0.033(3) Uani 1 1 d .
C36 C 0.8956(9) 0.5117(8) 0.2067(7) 0.049(3) Uani 1 1 d .
H36A H 0.8425 0.4800 0.2403 0.059 Uiso 1 1 calc R
C37 C 0.9769(10) 0.4563(9) 0.1391(7) 0.063(4) Uani 1 1 d .
H37A H 0.9783 0.3878 0.1272 0.075 Uiso 1 1 calc R
C38 C 1.0553(10) 0.5030(9) 0.0899(7) 0.063(4) Uani 1 1 d .
H38A H 1.1103 0.4664 0.0444 0.075 Uiso 1 1 calc R
C39 C 1.0520(9) 0.6041(9) 0.1081(7) 0.061(4) Uani 1 1 d .
H39A H 1.1058 0.6351 0.0746 0.073 Uiso 1 1 calc R
C40 C 0.9711(8) 0.6612(8) 0.1747(6) 0.047(3) Uani 1 1 d .
H40A H 0.9698 0.7300 0.1854 0.057 Uiso 1 1 calc R
C41 C 0.7254(7) 0.8656(7) 0.2895(5) 0.029(2) Uani 1 1 d .
C42 C 0.6665(8) 0.9449(7) 0.3481(6) 0.038(3) Uani 1 1 d .
H42A H 0.6788 0.9411 0.4040 0.045 Uiso 1 1 calc R
C43 C 0.5891(8) 1.0306(8) 0.3247(6) 0.044(3) Uani 1 1 d .
H43A H 0.5510 1.0852 0.3638 0.053 Uiso 1 1 calc R
C44 C 0.5700(7) 1.0331(7) 0.2425(6) 0.036(3) Uani 1 1 d .
C45 C 0.6269(8) 0.9540(7) 0.1821(6) 0.039(3) Uani 1 1 d .
H45A H 0.6130 0.9565 0.1267 0.047 Uiso 1 1 calc R
C46 C 0.7052(8) 0.8713(7) 0.2075(6) 0.039(3) Uani 1 1 d .
H46A H 0.7455 0.8177 0.1680 0.047 Uiso 1 1 calc R
C47 C 0.6920(7) 0.6364(7) 0.4423(6) 0.033(2) Uani 1 1 d .
C48 C 0.6823(8) 0.6679(8) 0.5261(6) 0.044(3) Uani 1 1 d .
H48A H 0.7443 0.6804 0.5424 0.052 Uiso 1 1 calc R
C49 C 0.5782(9) 0.6812(9) 0.5869(7) 0.059(4) Uani 1 1 d .
H49A H 0.5723 0.7018 0.6434 0.070 Uiso 1 1 calc R
C50 C 0.4883(8) 0.6646(8) 0.5643(7) 0.046(3) Uani 1 1 d .
C51 C 0.4970(8) 0.6318(8) 0.4821(7) 0.046(3) Uani 1 1 d .
H51A H 0.4349 0.6182 0.4669 0.055 Uiso 1 1 calc R
C52 C 0.5992(8) 0.6188(8) 0.4209(6) 0.042(3) Uani 1 1 d .
H52A H 0.6040 0.5978 0.3647 0.050 Uiso 1 1 calc R

loop_
_atom_site_aniso_label
_atom_site_aniso_U_11
_atom_site_aniso_U_22
_atom_site_aniso_U_33
_atom_site_aniso_U_23
_atom_site_aniso_U_13
_atom_site_aniso_U_12
Br1 0.0600(6) 0.0464(6) 0.0759(8) 0.0186(6) -0.0170(6) -0.0263(5)
Br2 0.0941(8) 0.1012(9) 0.0599(8) 0.0262(7) -0.0378(6) -0.0507(7)
Br3 0.0504(6) 0.0554(7) 0.0517(7) 0.0072(5) -0.0182(5) 0.0023(5)
Br4 0.0551(7) 0.1173(11) 0.0576(8) -0.0071(8) 0.0001(6) -0.0280(7)
O1 0.042(4) 0.056(4) 0.041(4) 0.010(3) 0.002(3) -0.025(3)
O2 0.039(4) 0.061(5) 0.080(6) 0.016(4) -0.002(4) -0.014(4)
O3 0.049(4) 0.046(4) 0.040(4) -0.002(3) -0.009(3) -0.006(3)
O4 0.060(4) 0.074(5) 0.037(4) -0.005(4) -0.018(3) 0.004(4)
O5 0.056(4) 0.036(4) 0.033(4) -0.005(3) -0.005(3) -0.017(3)
O6 0.083(5) 0.056(4) 0.035(4) 0.005(3) 0.003(4) -0.031(4)
O7 0.058(4) 0.036(3) 0.052(4) 0.021(3) -0.025(3) -0.029(3)
O8 0.059(4) 0.039(4) 0.070(5) 0.020(3) -0.034(3) -0.033(3)
N1 0.040(2) 0.032(2) 0.034(2) 0.0142(17) -0.0090(17) -0.0181(17)
N2 0.040(2) 0.032(2) 0.034(2) 0.0142(17) -0.0090(17) -0.0181(17)
N3 0.040(2) 0.032(2) 0.034(2) 0.0142(17) -0.0090(17) -0.0181(17)
N4 0.040(2) 0.032(2) 0.034(2) 0.0142(17) -0.0090(17) -0.0181(17)
C1 0.035(5) 0.037(5) 0.031(5) 0.009(4) -0.008(4) -0.025(4)
C2 0.031(5) 0.040(5) 0.039(6) -0.001(4) -0.007(4) -0.020(4)
C3 0.046(5) 0.037(5) 0.044(6) 0.018(5) -0.010(5) -0.020(4)
C4 0.027(5) 0.039(5) 0.047(6) -0.006(5) -0.003(4) -0.003(4)
C5 0.039(5) 0.047(6) 0.039(6) 0.004(5) -0.001(4) -0.030(4)
C6 0.036(6) 0.082(8) 0.053(7) 0.021(6) 0.011(5) -0.025(6)
C7 0.047(5) 0.037(5) 0.032(5) 0.000(5) -0.009(5) -0.016(4)
C8 0.091(9) 0.049(7) 0.072(8) -0.004(6) -0.016(7) 0.018(7)
C9 0.039(5) 0.042(5) 0.033(6) 0.004(5) 0.007(4) -0.027(4)
C10 0.055(6) 0.055(7) 0.051(7) 0.009(6) 0.000(6) -0.019(6)
C11 0.080(8) 0.058(7) 0.064(8) -0.026(6) 0.011(7) -0.013(7)
C12 0.096(9) 0.090(8) 0.046(7) -0.029(6) 0.015(7) -0.055(7)
C13 0.077(7) 0.096(9) 0.042(7) -0.005(6) -0.019(6) -0.035(7)
C14 0.047(6) 0.074(7) 0.032(6) 0.002(5) -0.011(5) -0.019(6)
C15 0.036(5) 0.047(6) 0.026(5) -0.001(5) -0.003(4) -0.008(5)
C16 0.060(6) 0.037(5) 0.033(6) -0.012(5) -0.007(5) -0.006(5)
C17 0.047(6) 0.046(6) 0.032(6) 0.019(5) 0.005(5) -0.017(5)
C18 0.031(5) 0.033(5) 0.062(7) 0.006(5) -0.020(5) -0.011(4)
C19 0.045(6) 0.056(6) 0.042(6) -0.019(5) -0.009(5) -0.009(5)
C20 0.051(6) 0.055(6) 0.023(5) 0.008(5) -0.003(4) -0.030(5)
C21 0.044(5) 0.030(5) 0.025(5) 0.010(4) -0.001(4) -0.016(4)
C22 0.046(6) 0.066(7) 0.032(6) 0.003(5) 0.002(5) -0.018(5)
C23 0.063(7) 0.056(7) 0.035(6) 0.004(5) -0.001(5) -0.025(6)
C24 0.055(6) 0.048(6) 0.040(6) 0.026(5) -0.016(5) -0.032(5)
C25 0.043(5) 0.074(7) 0.038(6) 0.021(5) -0.015(5) -0.026(5)
C26 0.034(5) 0.060(7) 0.050(7) 0.007(6) -0.004(5) -0.015(5)
C27 0.024(4) 0.037(5) 0.031(5) 0.004(4) -0.011(4) -0.011(4)
C28 0.026(4) 0.044(5) 0.037(5) -0.010(4) -0.012(4) -0.011(4)
C29 0.035(4) 0.031(5) 0.036(5) 0.018(4) -0.013(4) -0.026(4)
C30 0.046(5) 0.031(5) 0.039(5) 0.009(4) -0.016(4) -0.025(4)
C31 0.038(5) 0.025(5) 0.035(5) 0.006(4) -0.016(4) -0.013(4)
C32 0.090(8) 0.037(6) 0.074(8) -0.017(6) -0.008(7) -0.025(6)
C33 0.036(5) 0.024(4) 0.025(5) 0.011(4) -0.006(4) -0.017(4)
C34 0.081(6) 0.061(7) 0.098(8) 0.008(6) -0.075(6) -0.026(6)
C35 0.041(5) 0.033(5) 0.030(5) 0.003(4) -0.016(4) -0.014(4)
C36 0.066(6) 0.045(6) 0.047(6) 0.003(5) -0.020(5) -0.025(5)
C37 0.083(8) 0.043(6) 0.064(8) -0.011(6) -0.015(7) -0.019(6)
C38 0.067(7) 0.065(8) 0.057(7) -0.014(6) -0.026(6) -0.005(6)
C39 0.051(7) 0.069(8) 0.052(7) -0.007(6) 0.007(6) -0.012(6)
C40 0.057(6) 0.045(6) 0.041(6) 0.019(5) -0.005(5) -0.025(5)
C41 0.040(5) 0.031(5) 0.023(5) 0.012(4) -0.019(4) -0.015(4)
C42 0.044(5) 0.050(6) 0.018(5) 0.008(4) -0.007(4) -0.012(5)
C43 0.043(5) 0.049(6) 0.036(6) -0.011(5) -0.017(4) 0.005(5)
C44 0.036(5) 0.035(5) 0.041(6) 0.017(4) -0.015(4) -0.011(4)
C45 0.046(5) 0.053(6) 0.023(5) -0.002(4) -0.019(4) -0.013(5)
C46 0.046(5) 0.032(5) 0.042(6) 0.006(4) -0.015(5) -0.010(4)
C47 0.043(5) 0.037(5) 0.029(5) 0.006(4) -0.020(4) -0.017(4)
C48 0.037(5) 0.053(6) 0.055(6) -0.002(5) -0.027(5) -0.021(5)
C49 0.064(7) 0.075(8) 0.034(6) -0.013(6) -0.006(5) -0.014(6)
C50 0.031(5) 0.062(7) 0.055(6) -0.008(5) -0.023(5) -0.017(5)
C51 0.038(5) 0.067(6) 0.055(6) 0.010(5) -0.029(5) -0.037(5)
C52 0.050(6) 0.065(6) 0.015(5) 0.009(5) -0.007(4) -0.025(5)

loop_
_atom_type_symbol
_atom_type_description
_atom_type_scat_dispersion_real
_atom_type_scat_dispersion_imag
_atom_type_scat_source
C C 0.0033 0.0016 'International Tables Vol C Tables 4.2.6.8 and 6.1.1.4'
H H 0.0000 0.0000 'International Tables Vol C Tables 4.2.6.8 and 6.1.1.4'
N N 0.0061 0.0033 'International Tables Vol C Tables 4.2.6.8 and 6.1.1.4'
O O 0.0106 0.0060 'International Tables Vol C Tables 4.2.6.8 and 6.1.1.4'
Br Br -0.2901 2.4595 'International Tables Vol C Tables 4.2.6.8 and 6.1.1.4'

loop_
_geom_angle_atom_site_label_1
_geom_angle_atom_site_label_2
_geom_angle_atom_site_label_3
_geom_angle
C5 O1 C6 116.7(7)
C7 O3 C8 113.7(8)
C31 O5 C32 114.8(7)
C33 O7 C34 114.5(8)
C1 N1 C15 122.2(7)
C1 N1 C4 116.4(7)
C15 N1 C4 120.9(7)
C21 N2 C4 119.5(8)
C21 N2 C3 118.2(7)
C4 N2 C3 111.0(7)
C47 N3 C30 114.8(7)
C47 N3 C29 117.1(7)
C30 N3 C29 112.0(7)
C27 N4 C41 121.3(7)
C27 N4 C30 118.7(7)
C41 N4 C30 119.3(8)
C2 C1 N1 122.7(8)
C2 C1 C7 122.5(8)
N1 C1 C7 113.7(7)
C1 C2 C5 120.7(8)
C1 C2 C3 121.0(8)
C5 C2 C3 118.1(8)
N2 C3 C2 111.2(7)
N2 C3 H3A 109.4
C2 C3 H3A 109.4
N2 C3 H3B 109.4
C2 C3 H3B 109.4
H3A C3 H3B 108.0
N2 C4 N1 109.8(7)
N2 C4 C9 111.5(8)
N1 C4 C9 111.4(8)
N2 C4 H4A 108.0
N1 C4 H4A 108.0
C9 C4 H4A 108.0
O2 C5 O1 121.9(9)
O2 C5 C2 124.6(9)
O1 C5 C2 113.4(8)
O1 C6 H6A 109.5
O1 C6 H6B 109.5
H6A C6 H6B 109.5
O1 C6 H6C 109.5
H6A C6 H6C 109.5
H6B C6 H6C 109.5
O4 C7 O3 125.7(9)
O4 C7 C1 121.5(8)
O3 C7 C1 112.6(8)
O3 C8 H8A 109.5
O3 C8 H8B 109.5
H8A C8 H8B 109.5
O3 C8 H8C 109.5
H8A C8 H8C 109.5
H8B C8 H8C 109.5
C14 C9 C10 119.3(10)
C14 C9 C4 124.7(8)
C10 C9 C4 116.0(9)
C11 C10 C9 119.4(11)
C11 C10 H10A 120.3
C9 C10 H10A 120.3
C12 C11 C10 120.5(11)
C12 C11 H11A 119.8
C10 C11 H11A 119.8
C11 C12 C13 120.1(12)
C11 C12 H12A 119.9
C13 C12 H12A 119.9
C12 C13 C14 120.0(11)
C12 C13 H13A 120.0
C14 C13 H13A 120.0
C9 C14 C13 120.7(10)
C9 C14 H14A 119.7
C13 C14 H14A 119.7
C20 C15 C16 119.5(9)
C20 C15 N1 121.4(8)
C16 C15 N1 119.1(8)
C15 C16 C17 120.7(9)
C15 C16 H16A 119.6
C17 C16 H16A 119.7
C18 C17 C16 117.8(9)
C18 C17 H17A 121.1
C16 C17 H17A 121.1
C17 C18 C19 122.9(10)
C17 C18 Br1 117.7(7)
C19 C18 Br1 119.3(8)
C18 C19 C20 118.7(9)
C18 C19 H19A 120.7
C20 C19 H19A 120.7
C15 C20 C19 120.4(9)
C15 C20 H20A 119.8
C19 C20 H20A 119.8
C22 C21 N2 123.2(9)
C22 C21 C26 118.6(10)
N2 C21 C26 118.3(8)
C21 C22 C23 119.7(10)
C21 C22 H22A 120.1
C23 C22 H22A 120.1
C24 C23 C22 121.3(10)
C24 C23 H23A 119.3
C22 C23 H23A 119.3
C23 C24 C25 119.8(10)
C23 C24 Br2 119.4(8)
C25 C24 Br2 120.8(8)
C26 C25 C24 120.5(10)
C26 C25 H25A 119.7
C24 C25 H25A 119.7
C25 C26 C21 119.9(9)
C25 C26 H26A 120.0
C21 C26 H26A 120.0
C28 C27 N4 120.5(8)
C28 C27 C31 123.1(8)
N4 C27 C31 115.9(7)
C27 C28 C33 118.3(9)
C27 C28 C29 121.3(8)
C33 C28 C29 120.3(8)
N3 C29 C28 111.9(7)
N3 C29 H29A 109.2
C28 C29 H29A 109.2
N3 C29 H29B 109.2
C28 C29 H29B 109.2
H29A C29 H29B 107.9
N3 C30 N4 109.7(7)
N3 C30 C35 111.1(7)
N4 C30 C35 111.3(7)
N3 C30 H30A 108.2
N4 C30 H30A 108.2
C35 C30 H30A 108.2
O6 C31 O5 126.6(9)
O6 C31 C27 122.0(8)
O5 C31 C27 111.4(7)
O5 C32 H32A 109.5
O5 C32 H32B 109.5
H32A C32 H32B 109.5
O5 C32 H32C 109.5
H32A C32 H32C 109.5
H32B C32 H32C 109.5
O8 C33 O7 123.5(9)
O8 C33 C28 126.1(8)
O7 C33 C28 110.3(8)
O7 C34 H34A 109.5
O7 C34 H34B 109.5
H34A C34 H34B 109.5
O7 C34 H34C 109.5
H34A C34 H34C 109.5
H34B C34 H34C 109.5
C40 C35 C36 119.0(8)
C40 C35 C30 124.0(8)
C36 C35 C30 117.0(8)
C37 C36 C35 120.8(10)
C37 C36 H36A 119.6
C35 C36 H36A 119.6
C38 C37 C36 119.5(11)
C38 C37 H37A 120.2
C36 C37 H37A 120.2
C37 C38 C39 119.6(10)
C37 C38 H38A 120.2
C39 C38 H38A 120.2
C38 C39 C40 121.9(11)
C38 C39 H39A 119.1
C40 C39 H39A 119.1
C35 C40 C39 119.2(10)
C35 C40 H40A 120.4
C39 C40 H40A 120.4
C46 C41 C42 119.2(8)
C46 C41 N4 120.5(7)
C42 C41 N4 120.3(8)
C41 C42 C43 120.6(9)
C41 C42 H42A 119.7
C43 C42 H42A 119.7
C44 C43 C42 118.7(8)
C44 C43 H43A 120.7
C42 C43 H43A 120.7
C43 C44 C45 122.2(8)
C43 C44 Br3 119.3(7)
C45 C44 Br3 118.4(7)
C46 C45 C44 117.2(9)
C46 C45 H45A 121.4
C44 C45 H45A 121.4
C41 C46 C45 122.1(8)
C41 C46 H46A 118.9
C45 C46 H46A 118.9
C52 C47 C48 118.3(8)
C52 C47 N3 118.4(8)
C48 C47 N3 123.0(8)
C47 C48 C49 119.9(9)
C47 C48 H48A 120.1
C49 C48 H48A 120.1
C50 C49 C48 120.8(10)
C50 C49 H49A 119.6
C48 C49 H49A 119.6
C49 C50 C51 120.0(9)
C49 C50 Br4 118.7(8)
C51 C50 Br4 121.3(7)
C50 C51 C52 120.1(9)
C50 C51 H51A 120.0
C52 C51 H51A 120.0
C47 C52 C51 120.9(9)
C47 C52 H52A 119.5
C51 C52 H52A 119.5

loop_
_geom_bond_atom_site_label_1
_geom_bond_atom_site_label_2
_geom_bond_distance
Br1 C18 1.924(10)
Br2 C24 1.907(11)
Br3 C44 1.903(9)
Br4 C50 1.907(9)
O1 C5 1.318(11)
O1 C6 1.455(11)
O2 C5 1.222(11)
O3 C7 1.336(11)
O3 C8 1.443(12)
O4 C7 1.176(11)
O5 C31 1.338(10)
O5 C32 1.454(12)
O6 C31 1.184(11)
O7 C33 1.343(10)
O7 C34 1.464(12)
O8 C33 1.192(10)
N1 C1 1.390(11)
N1 C15 1.417(12)
N1 C4 1.495(11)
N2 C21 1.414(12)
N2 C4 1.455(12)
N2 C3 1.467(12)
N3 C47 1.432(11)
N3 C30 1.448(11)
N3 C29 1.470(11)
N4 C27 1.372(12)
N4 C41 1.436(10)
N4 C30 1.469(11)
C1 C2 1.317(13)
C1 C7 1.534(12)
C2 C5 1.482(12)
C2 C3 1.527(12)
C3 H3A 0.9700
C3 H3B 0.9700
C4 C9 1.516(14)
C4 H4A 0.9800
C6 H6A 0.9600
C6 H6B 0.9600
C6 H6C 0.9600
C8 H8A 0.9600
C8 H8B 0.9600
C8 H8C 0.9600
C9 C14 1.370(14)
C9 C10 1.413(13)
C10 C11 1.385(16)
C10 H10A 0.9300
C11 C12 1.370(18)
C11 H11A 0.9300
C12 C13 1.385(16)
C12 H12A 0.9300
C13 C14 1.383(15)
C13 H13A 0.9300
C14 H14A 0.9300
C15 C20 1.373(13)
C15 C16 1.388(13)
C16 C17 1.392(14)
C16 H16A 0.9300
C17 C18 1.356(13)
C17 H17A 0.9300
C18 C19 1.374(13)
C19 C20 1.380(14)
C19 H19A 0.9300
C20 H20A 0.9300
C21 C22 1.370(12)
C21 C26 1.419(13)
C22 C23 1.380(15)
C22 H22A 0.9300
C23 C24 1.355(14)
C23 H23A 0.9300
C24 C25 1.370(13)
C25 C26 1.361(15)
C25 H25A 0.9300
C26 H26A 0.9300
C27 C28 1.357(12)
C27 C31 1.516(13)
C28 C33 1.492(13)
C28 C29 1.508(13)
C29 H29A 0.9700
C29 H29B 0.9700
C30 C35 1.540(12)
C30 H30A 0.9800
C32 H32A 0.9600
C32 H32B 0.9600
C32 H32C 0.9600
C34 H34A 0.9600
C34 H34B 0.9600
C34 H34C 0.9600
C35 C40 1.378(13)
C35 C36 1.400(13)
C36 C37 1.384(14)
C36 H36A 0.9300
C37 C38 1.371(16)
C37 H37A 0.9300
C38 C39 1.371(16)
C38 H38A 0.9300
C39 C40 1.382(14)
C39 H39A 0.9300
C40 H40A 0.9300
C41 C46 1.374(13)
C41 C42 1.377(12)
C42 C43 1.386(12)
C42 H42A 0.9300
C43 C44 1.375(13)
C43 H43A 0.9300
C44 C45 1.387(12)
C45 C46 1.382(12)
C45 H45A 0.9300
C46 H46A 0.9300
C47 C52 1.364(14)
C47 C48 1.380(13)
C48 C49 1.411(14)
C48 H48A 0.9300
C49 C50 1.333(15)
C49 H49A 0.9300
C50 C51 1.364(14)
C51 C52 1.397(13)
C51 H51A 0.9300
C52 H52A 0.9300
